data_1506188
loop_
_publ_author_name
'Maes, Wouter'
'Van Rossom, Wim'
'Van Hecke, Kristof'
'Van Meervelt, Luc'
'Dehaen, Wim'

_publ_section_title
;
 Selective synthesis of functionalized thia- and
 oxacalix[2]arene[2]pyrimidines.
;
_journal_issue 18
_journal_name_full 'Organic letters'
_journal_page_first 4161
_journal_page_last 4164
_journal_paper_doi 10.1021/ol0617446
_journal_volume 8
_journal_year 2006
_chemical_formula_moiety 'C34 H24 N4 O4'
_chemical_formula_sum 'C34 H24 N4 O4'
_chemical_formula_weight 552.57
_chemical_name_systematic
; 
 ? 
;
_space_group_IT_number 15
_symmetry_cell_setting monoclinic
_symmetry_space_group_name_Hall '-C 2yc'
_symmetry_space_group_name_H-M 'C 1 2/c 1'
_atom_sites_solution_hydrogens geom
_atom_sites_solution_primary direct
_atom_sites_solution_secondary difmap
_audit_creation_method SHELXL-97
_cell_angle_alpha 90.00
_cell_angle_beta 129.9540(10)
_cell_angle_gamma 90.00
_cell_formula_units_Z 4
_cell_length_a 33.2904(6)
_cell_length_b 4.64990(10)
_cell_length_c 21.8825(3)
_cell_measurement_temperature 100(2)
_cell_volume 2596.60(9)
_computing_cell_refinement 'Bruker SAINT'
_computing_data_collection 'Bruker SMART'
_computing_data_reduction 'Bruker SAINT'
_computing_publication_material Platon
_computing_structure_refinement 'SHELXL-97 (Sheldrick, 1997)'
_computing_structure_solution 'SHELXS-97 (Sheldrick, 1990)'
_diffrn_ambient_temperature 100(2)
_diffrn_measured_fraction_theta_full 0.974
_diffrn_measured_fraction_theta_max 0.974
_diffrn_measurement_device_type 'SMART 6000'
_diffrn_measurement_method 'omega and phi scans'
_diffrn_radiation_monochromator 'crossed Goebel mirrors'
_diffrn_radiation_source 'fine-focus sealed tube'
_diffrn_radiation_type CuK\a
_diffrn_radiation_wavelength 1.54178
_diffrn_reflns_av_R_equivalents 0.0326
_diffrn_reflns_av_sigmaI/netI 0.0220
_diffrn_reflns_limit_h_max 30
_diffrn_reflns_limit_h_min -39
_diffrn_reflns_limit_k_max 5
_diffrn_reflns_limit_k_min 0
_diffrn_reflns_limit_l_max 26
_diffrn_reflns_limit_l_min 0
_diffrn_reflns_number 11670
_diffrn_reflns_theta_full 70.86
_diffrn_reflns_theta_max 70.86
_diffrn_reflns_theta_min 3.46
_exptl_absorpt_coefficient_mu 0.767
_exptl_absorpt_correction_T_max 0.858
_exptl_absorpt_correction_T_min 0.667
_exptl_absorpt_correction_type multi-scan
_exptl_absorpt_process_details SADABS
_exptl_crystal_colour colourless
_exptl_crystal_density_diffrn 1.413
_exptl_crystal_density_method 'not measured'
_exptl_crystal_description needle
_exptl_crystal_F_000 1152
_exptl_crystal_size_max 0.6
_exptl_crystal_size_mid 0.3
_exptl_crystal_size_min 0.2
_refine_diff_density_max 0.282
_refine_diff_density_min -0.275
_refine_diff_density_rms 0.069
_refine_ls_extinction_method none
_refine_ls_goodness_of_fit_ref 1.050
_refine_ls_hydrogen_treatment constr
_refine_ls_matrix_type full
_refine_ls_number_parameters 191
_refine_ls_number_reflns 2447
_refine_ls_number_restraints 0
_refine_ls_restrained_S_all 1.050
_refine_ls_R_factor_all 0.0443
_refine_ls_R_factor_gt 0.0410
_refine_ls_shift/su_max 0.000
_refine_ls_shift/su_mean 0.000
_refine_ls_structure_factor_coef Fsqd
_refine_ls_weighting_details 'calc w=1/[\s^2^(Fo^2^)+(0.0637P)^2^+2.0491P] where P=(Fo^2^+2Fc^2^)/3'
_refine_ls_weighting_scheme calc
_refine_ls_wR_factor_gt 0.1072
_refine_ls_wR_factor_ref 0.1107
_reflns_number_gt 2214
_reflns_number_total 2447
_reflns_threshold_expression >2sigma(I)
_cod_data_source_file ol0617446si20060717_031001.cif
_cod_data_source_block wdb06
_cod_original_cell_volume 2596.61(9)
_cod_original_sg_symbol_H-M 'C 2/c'
_cod_database_code 1506188

loop_
_symmetry_equiv_pos_as_xyz
'x, y, z'
'-x, y, -z+1/2'
'x+1/2, y+1/2, z'
'-x+1/2, y+1/2, -z+1/2'
'-x, -y, -z'
'x, -y, z-1/2'
'-x+1/2, -y+1/2, -z'
'x+1/2, -y+1/2, z-1/2'

loop_
_atom_site_label
_atom_site_type_symbol
_atom_site_fract_x
_atom_site_fract_y
_atom_site_fract_z
_atom_site_U_iso_or_equiv
_atom_site_adp_type
_atom_site_occupancy
_atom_site_symmetry_multiplicity
_atom_site_calc_flag
_atom_site_refinement_flags
C1 C 0.17963(5) -0.3066(3) 0.31415(8) 0.0202(3) Uani 1 1 d .
C2 C 0.21949(6) -0.4020(3) 0.39167(8) 0.0263(3) Uani 1 1 d .
H2 H 0.2216 -0.3307 0.4343 0.032 Uiso 1 1 calc R
C3 C 0.25615(6) -0.6001(3) 0.40701(9) 0.0300(3) Uani 1 1 d .
H3 H 0.2832 -0.6642 0.4600 0.036 Uiso 1 1 calc R
C4 C 0.25325(6) -0.7043(3) 0.34497(9) 0.0283(3) Uani 1 1 d .
H4 H 0.2785 -0.8391 0.3555 0.034 Uiso 1 1 calc R
C5 C 0.21372(6) -0.6124(3) 0.26776(9) 0.0267(3) Uani 1 1 d .
H5 H 0.2118 -0.6853 0.2253 0.032 Uiso 1 1 calc R
C6 C 0.17680(5) -0.4137(3) 0.25194(8) 0.0234(3) Uani 1 1 d .
H6 H 0.1497 -0.3510 0.1988 0.028 Uiso 1 1 calc R
C7 C 0.14151(5) -0.0895(3) 0.29916(8) 0.0192(3) Uani 1 1 d .
C8 C 0.07206(5) 0.2007(3) 0.21342(8) 0.0194(3) Uani 1 1 d .
C9 C 0.07521(5) 0.3191(3) 0.27470(8) 0.0199(3) Uani 1 1 d .
H9 H 0.0520 0.4642 0.2661 0.024 Uiso 1 1 calc R
C10 C 0.11518(5) 0.2069(3) 0.34936(8) 0.0197(3) Uani 1 1 d .
C11 C 0.09049(5) 0.4295(3) 0.42057(7) 0.0196(3) Uani 1 1 d .
C12 C 0.10896(5) 0.6467(3) 0.47637(7) 0.0203(3) Uani 1 1 d .
H12 H 0.1431 0.7232 0.5038 0.024 Uiso 1 1 calc R
C13 C 0.07712(5) 0.7522(3) 0.49201(7) 0.0195(3) Uani 1 1 d .
C14 C -0.02645(5) 0.6421(3) 0.05107(8) 0.0197(3) Uani 1 1 d .
H14 H -0.0038 0.7163 0.0426 0.024 Uiso 1 1 calc R
C15 C -0.00944(5) 0.4245(3) 0.10601(7) 0.0192(3) Uani 1 1 d .
C16 C 0.04097(5) 0.3121(3) 0.37884(7) 0.0198(3) Uani 1 1 d .
H16 H 0.0290 0.1611 0.3415 0.024 Uiso 1 1 calc R
C17 C 0.09794(6) 0.9711(3) 0.55668(8) 0.0236(3) Uani 1 1 d .
H17A H 0.1062 0.8769 0.6036 0.035 Uiso 1 1 calc R
H17B H 0.0715 1.1204 0.5376 0.035 Uiso 1 1 calc R
H17C H 0.1298 1.0587 0.5710 0.035 Uiso 1 1 calc R
N1 N 0.10394(4) -0.0025(2) 0.22391(6) 0.0200(3) Uani 1 1 d .
N2 N 0.14803(4) 0.0046(2) 0.36302(6) 0.0206(3) Uani 1 1 d .
O1 O 0.03791(4) 0.2951(2) 0.13661(5) 0.0237(2) Uani 1 1 d .
O2 O 0.12759(4) 0.3078(2) 0.41819(5) 0.0249(3) Uani 1 1 d .

loop_
_atom_site_aniso_label
_atom_site_aniso_U_11
_atom_site_aniso_U_22
_atom_site_aniso_U_33
_atom_site_aniso_U_23
_atom_site_aniso_U_13
_atom_site_aniso_U_12
C1 0.0175(6) 0.0187(6) 0.0253(7) -0.0007(5) 0.0142(6) -0.0019(5)
C2 0.0227(7) 0.0274(7) 0.0248(7) -0.0022(6) 0.0135(6) 0.0017(6)
C3 0.0191(7) 0.0306(8) 0.0287(7) 0.0017(6) 0.0101(6) 0.0045(6)
C4 0.0209(7) 0.0233(7) 0.0414(8) -0.0001(6) 0.0204(7) 0.0030(5)
C5 0.0292(8) 0.0243(7) 0.0354(8) -0.0005(6) 0.0247(7) 0.0005(6)
C6 0.0237(7) 0.0227(7) 0.0266(7) 0.0028(5) 0.0174(6) 0.0019(5)
C7 0.0176(6) 0.0193(6) 0.0224(6) -0.0001(5) 0.0137(6) -0.0020(5)
C8 0.0174(6) 0.0214(6) 0.0209(6) 0.0023(5) 0.0130(5) -0.0001(5)
C9 0.0165(6) 0.0212(6) 0.0234(7) -0.0005(5) 0.0135(6) 0.0008(5)
C10 0.0167(6) 0.0235(7) 0.0207(6) -0.0034(5) 0.0128(5) -0.0029(5)
C11 0.0195(7) 0.0225(7) 0.0176(6) 0.0026(5) 0.0123(6) 0.0044(5)
C12 0.0180(7) 0.0212(6) 0.0179(6) 0.0012(5) 0.0099(6) -0.0013(5)
C13 0.0233(7) 0.0177(6) 0.0180(6) 0.0016(5) 0.0134(6) -0.0001(5)
C14 0.0223(7) 0.0204(6) 0.0208(6) -0.0014(5) 0.0158(6) -0.0015(5)
C15 0.0179(6) 0.0220(6) 0.0172(6) -0.0008(5) 0.0110(5) 0.0021(5)
C16 0.0219(7) 0.0194(6) 0.0169(6) -0.0018(5) 0.0120(6) -0.0007(5)
C17 0.0267(7) 0.0221(7) 0.0227(7) -0.0034(5) 0.0162(6) -0.0029(5)
N1 0.0196(6) 0.0210(6) 0.0222(6) 0.0010(4) 0.0147(5) 0.0007(4)
N2 0.0179(6) 0.0231(6) 0.0214(6) -0.0008(4) 0.0129(5) 0.0000(4)
O1 0.0220(5) 0.0316(5) 0.0208(5) 0.0064(4) 0.0152(4) 0.0084(4)
O2 0.0173(5) 0.0351(6) 0.0196(5) -0.0048(4) 0.0106(4) 0.0036(4)

loop_
_atom_type_symbol
_atom_type_description
_atom_type_scat_dispersion_real
_atom_type_scat_dispersion_imag
_atom_type_scat_source
C C 0.0181 0.0091 'International Tables Vol C Tables 4.2.6.8 and 6.1.1.4'
H H 0.0000 0.0000 'International Tables Vol C Tables 4.2.6.8 and 6.1.1.4'
N N 0.0311 0.0180 'International Tables Vol C Tables 4.2.6.8 and 6.1.1.4'
O O 0.0492 0.0322 'International Tables Vol C Tables 4.2.6.8 and 6.1.1.4'

loop_
_geom_angle_atom_site_label_1
_geom_angle_atom_site_label_2
_geom_angle_atom_site_label_3
_geom_angle
_geom_angle_site_symmetry_1
_geom_angle_site_symmetry_3
C2 C1 C6 119.29(13) . .
C2 C1 C7 119.72(12) . .
C6 C1 C7 120.98(12) . .
C3 C2 C1 120.51(14) . .
C3 C2 H2 119.7 . .
C1 C2 H2 119.7 . .
C4 C3 C2 119.88(14) . .
C4 C3 H3 120.1 . .
C2 C3 H3 120.1 . .
C5 C4 C3 120.14(13) . .
C5 C4 H4 119.9 . .
C3 C4 H4 119.9 . .
C4 C5 C6 120.29(14) . .
C4 C5 H5 119.9 . .
C6 C5 H5 119.9 . .
C5 C6 C1 119.91(13) . .
C5 C6 H6 120.0 . .
C1 C6 H6 120.0 . .
N1 C7 N2 125.49(12) . .
N1 C7 C1 117.89(12) . .
N2 C7 C1 116.62(11) . .
N1 C8 O1 112.60(11) . .
N1 C8 C9 123.99(12) . .
O1 C8 C9 123.27(12) . .
C10 C9 C8 114.13(12) . .
C10 C9 H9 122.9 . .
C8 C9 H9 122.9 . .
N2 C10 O2 112.01(11) . .
N2 C10 C9 124.23(12) . .
O2 C10 C9 123.59(12) . .
C16 C11 C12 122.31(12) . .
C16 C11 O2 121.70(12) . .
C12 C11 O2 115.29(11) . .
C11 C12 C13 119.64(12) . .
C11 C12 H12 120.2 . .
C13 C12 H12 120.2 . .
C12 C13 C14 118.93(12) . 2
C12 C13 C17 120.34(12) . .
C14 C13 C17 120.67(12) 2 .
C15 C14 C13 119.80(12) . 2
C15 C14 H14 120.1 . .
C13 C14 H14 120.1 2 .
C14 C15 C16 122.12(12) . 2
C14 C15 O1 116.04(11) . .
C16 C15 O1 121.18(12) 2 .
C11 C16 C15 117.15(12) . 2
C11 C16 H16 121.4 . .
C15 C16 H16 121.4 2 .
C13 C17 H17A 109.5 . .
C13 C17 H17B 109.5 . .
H17A C17 H17B 109.5 . .
C13 C17 H17C 109.5 . .
H17A C17 H17C 109.5 . .
H17B C17 H17C 109.5 . .
C8 N1 C7 116.07(11) . .
C10 N2 C7 116.04(11) . .
C8 O1 C15 121.51(10) . .
C10 O2 C11 122.36(10) . .

loop_
_geom_bond_atom_site_label_1
_geom_bond_atom_site_label_2
_geom_bond_distance
_geom_bond_site_symmetry_2
C1 C2 1.3942(19) .
C1 C6 1.395(2) .
C1 C7 1.4843(18) .
C2 C3 1.387(2) .
C2 H2 0.9500 .
C3 C4 1.385(2) .
C3 H3 0.9500 .
C4 C5 1.383(2) .
C4 H4 0.9500 .
C5 C6 1.392(2) .
C5 H5 0.9500 .
C6 H6 0.9500 .
C7 N1 1.3395(17) .
C7 N2 1.3423(17) .
C8 N1 1.3262(17) .
C8 O1 1.3624(16) .
C8 C9 1.3900(19) .
C9 C10 1.3856(19) .
C9 H9 0.9500 .
C10 N2 1.3230(17) .
C10 O2 1.3639(16) .
C11 C16 1.3843(19) .
C11 C12 1.3875(19) .
C11 O2 1.3895(16) .
C12 C13 1.3954(19) .
C12 H12 0.9500 .
C13 C14 1.3979(19) 2
C13 C17 1.5032(18) .
C14 C15 1.3838(19) .
C14 C13 1.3979(19) 2
C14 H14 0.9500 .
C15 C16 1.3899(19) 2
C15 O1 1.3927(16) .
C16 C15 1.3902(19) 2
C16 H16 0.9500 .
C17 H17A 0.9800 .
C17 H17B 0.9800 .
C17 H17C 0.9800 .
